data_4132011
loop_
_publ_author_name
'Arnold, Andreas M.'
'P\"othig, Alexander'
'Drees, Markus'
'Gulder, Tanja'

_publ_section_title
;
 NXS, Morpholine, and HFIP: The Ideal Combination for Biomimetic
 Haliranium-Induced Polyene Cyclizations.
;
_journal_issue 12
_journal_name_full 'Journal of the American Chemical Society'
_journal_page_first 4344
_journal_page_last 4353
_journal_paper_doi 10.1021/jacs.8b00113
_journal_volume 140
_journal_year 2018
_chemical_formula_moiety 'C17 H21 I N2 O7'
_chemical_formula_sum 'C17 H21 I N2 O7'
_chemical_formula_weight 492.26
_space_group_IT_number 14
_space_group_name_Hall '-P 2ybc'
_space_group_name_H-M_alt 'P 1 21/c 1'
_symmetry_cell_setting monoclinic
_symmetry_Int_Tables_number 14
_symmetry_space_group_name_Hall '-P 2ybc'
_symmetry_space_group_name_H-M 'P 1 21/c 1'
_atom_sites_solution_hydrogens mixed
_cell_angle_alpha 90
_cell_angle_beta 114.684(2)
_cell_angle_gamma 90
_cell_formula_units_Z 4
_cell_length_a 18.1478(7)
_cell_length_b 6.6216(3)
_cell_length_c 17.9704(7)
_cell_measurement_reflns_used 7637
_cell_measurement_temperature 297
_cell_measurement_theta_max 25.1088
_cell_measurement_theta_min 2.2749
_cell_volume 1962.14(14)
_computing_cell_refinement 'SAINT (Bruker, 2015)'
_computing_data_collection 'APEX III Control Software (Bruker, 2015)'
_computing_data_reduction 'SAINT (Bruker, 2015)'
_computing_molecular_graphics 'PLATON (Spek, 2011)'
_computing_publication_material 'PLATON (Spek, 2011), enCIFer (Allen, 2014)'
_computing_structure_refinement 'SHELXL2014 (Sheldrick, 2014), SHELXLE (Huebschle, 2011)'
_computing_structure_solution 'SHELXS97 (Sheldrick, 1997)'
_diffrn_ambient_temperature 297
_diffrn_detector ' CMOS plate '
_diffrn_detector_area_resol_mean 16
_diffrn_measured_fraction_theta_full 1.000
_diffrn_measured_fraction_theta_max 0.998
_diffrn_measurement_device ' \k-geometry diffractometer '
_diffrn_measurement_device_type ' Bruker Photon CMOS '
_diffrn_measurement_method ' phi- and omega-rotation '
_diffrn_radiation_monochromator 'HELIOS optic'
_diffrn_radiation_probe x-ray
_diffrn_radiation_source 'TXS rotating anode'
_diffrn_radiation_type MoK\a
_diffrn_radiation_wavelength 0.71073
_diffrn_reflns_av_R_equivalents 0.0730
_diffrn_reflns_av_unetI/netI 0.0321
_diffrn_reflns_limit_h_max 21
_diffrn_reflns_limit_h_min -21
_diffrn_reflns_limit_k_max 7
_diffrn_reflns_limit_k_min -7
_diffrn_reflns_limit_l_max 21
_diffrn_reflns_limit_l_min -21
_diffrn_reflns_number 33831
_diffrn_reflns_reduction_process
;
;
_diffrn_reflns_theta_full 25.24
_diffrn_reflns_theta_max 25.40
_diffrn_reflns_theta_min 2.28
_exptl_absorpt_coefficient_mu 1.673
_exptl_absorpt_correction_T_max 0.7452
_exptl_absorpt_correction_T_min 0.6322
_exptl_absorpt_correction_type multi-scan
_exptl_absorpt_process_details 'SADABS 2014/5, Bruker, 2014'
_exptl_crystal_colour 'clear colourless'
_exptl_crystal_density_diffrn 1.666
_exptl_crystal_density_method 'Not Measured'
_exptl_crystal_description block
_exptl_crystal_F_000 984
_exptl_crystal_size_max 0.158
_exptl_crystal_size_mid 0.138
_exptl_crystal_size_min 0.063
_refine_diff_density_max 0.971
_refine_diff_density_min -1.128
_refine_diff_density_rms 0.087
_refine_ls_extinction_method none
_refine_ls_goodness_of_fit_ref 1.026
_refine_ls_hydrogen_treatment mixed
_refine_ls_matrix_type full
_refine_ls_number_parameters 250
_refine_ls_number_reflns 3593
_refine_ls_number_restraints 2
_refine_ls_restrained_S_all 1.026
_refine_ls_R_factor_all 0.0849
_refine_ls_R_factor_gt 0.0559
_refine_ls_shift/su_max 0.000
_refine_ls_shift/su_mean 0.000
_refine_ls_structure_factor_coef Fsqd
_refine_ls_weighting_details 'W=1/[\S^2^(FO^2^)+(0.0401P)^2^+8.9023P] WHERE P=(FO^2^+2FC^2^)/3'
_refine_ls_weighting_scheme calc
_refine_ls_wR_factor_gt 0.1195
_refine_ls_wR_factor_ref 0.1348
_reflns_number_gt 2572
_reflns_number_total 3593
_reflns_threshold_expression I>2\s(I)
_cod_data_source_file ja8b00113_si_005.cif
_cod_data_source_block arnan4_2a-auto
_cod_original_sg_symbol_H-M 'P 21/c'
_cod_database_code 4132011

loop_
_space_group_symop_id
_space_group_symop_operation_xyz
1 x,y,z
2 -x,1/2+y,1/2-z
3 -x,-y,-z
4 x,1/2-y,1/2+z

loop_
_atom_site_aniso_label
_atom_site_aniso_U_11
_atom_site_aniso_U_22
_atom_site_aniso_U_33
_atom_site_aniso_U_23
_atom_site_aniso_U_13
_atom_site_aniso_U_12
I8 0.0480(3) 0.1234(5) 0.0825(4) -0.0063(3) 0.0215(2) 0.0218(3)
O1 0.051(2) 0.066(3) 0.073(3) -0.007(2) 0.033(2) -0.001(2)
O2 0.056(2) 0.037(2) 0.0314(19) -0.0070(16) 0.0000(17) 0.0095(18)
O3 0.052(2) 0.045(2) 0.045(2) -0.0106(19) 0.0011(18) 0.017(2)
O4 0.058(3) 0.061(3) 0.069(3) 0.004(2) 0.016(2) 0.023(2)
O5 0.093(3) 0.046(3) 0.074(3) -0.012(2) 0.039(3) 0.009(2)
O6 0.107(4) 0.097(4) 0.042(3) -0.021(3) -0.008(3) 0.012(3)
O7 0.097(4) 0.089(4) 0.055(3) -0.003(3) -0.023(3) 0.039(3)
N1 0.058(3) 0.043(3) 0.054(3) 0.002(3) 0.033(3) 0.004(2)
N2 0.059(3) 0.064(4) 0.032(3) 0.002(3) 0.004(2) -0.006(3)
C1 0.037(3) 0.057(4) 0.051(3) -0.004(3) 0.012(3) 0.004(3)
C2 0.050(3) 0.068(4) 0.038(3) 0.001(3) 0.009(3) 0.003(3)
C3 0.057(3) 0.066(4) 0.039(3) -0.001(3) 0.020(3) 0.000(3)
C4 0.042(3) 0.045(3) 0.045(3) -0.005(3) 0.021(3) -0.003(2)
C5 0.040(3) 0.037(3) 0.039(3) -0.005(2) 0.010(2) 0.001(2)
C6 0.048(3) 0.064(4) 0.029(3) 0.000(3) 0.017(2) 0.014(3)
C7 0.062(4) 0.046(4) 0.056(4) -0.019(3) 0.023(3) -0.004(3)
C8 0.058(3) 0.044(3) 0.038(3) -0.008(3) 0.005(3) 0.012(3)
C9 0.076(5) 0.102(6) 0.080(5) 0.036(5) 0.046(4) 0.004(5)
C10 0.068(4) 0.137(8) 0.056(4) -0.031(5) 0.014(4) 0.040(5)
C11 0.033(3) 0.045(3) 0.031(3) -0.002(2) 0.009(2) -0.002(2)
C12 0.034(2) 0.036(3) 0.027(2) 0.000(2) 0.013(2) -0.002(2)
C13 0.035(3) 0.039(3) 0.026(2) 0.001(2) 0.011(2) -0.002(2)
C14 0.040(3) 0.030(3) 0.039(3) 0.007(2) 0.021(2) 0.002(2)
C15 0.049(3) 0.041(3) 0.030(3) -0.006(2) 0.018(2) -0.011(3)
C16 0.036(3) 0.043(3) 0.023(2) 0.005(2) 0.008(2) -0.007(2)
C17 0.034(2) 0.036(3) 0.032(3) 0.008(2) 0.012(2) -0.001(2)

loop_
_atom_site_label
_atom_site_type_symbol
_atom_site_thermal_displace_type
_atom_site_fract_x
_atom_site_fract_y
_atom_site_fract_z
_atom_site_occupancy
_atom_site_U_iso_or_equiv
_atom_site_calc_flag
_atom_site_refinement_flags
I8 I Uani -0.03959(3) 0.33967(10) 0.10335(3) 1.000 0.0866(2) d .
O1 O Uani 0.3107(2) 0.1129(7) 0.1335(3) 1.000 0.0609(16) d D
O2 O Uani 0.3194(2) 0.2615(6) 0.3461(2) 1.000 0.0476(11) d .
O3 O Uani 0.4132(2) 0.0497(6) 0.4288(2) 1.000 0.0538(12) d .
O4 O Uani 0.2563(3) 0.8748(7) 0.4459(3) 1.000 0.0662(17) d .
O5 O Uani 0.3381(3) 0.9945(7) 0.5624(3) 1.000 0.0696(17) d .
O6 O Uani 0.5515(3) 0.5769(9) 0.7480(3) 1.000 0.095(2) d .
O7 O Uani 0.5881(4) 0.3174(9) 0.7035(3) 1.000 0.099(2) d .
N1 N Uani 0.3170(3) 0.8658(7) 0.5095(3) 1.000 0.0484(17) d .
N2 N Uani 0.5439(3) 0.4580(9) 0.6944(3) 1.000 0.0567(19) d .
C1 C Uani 0.0862(3) 0.2998(10) 0.1212(3) 1.000 0.0505(19) d .
C2 C Uani 0.0856(4) 0.1825(10) 0.0491(3) 1.000 0.0552(19) d .
C3 C Uani 0.1705(4) 0.1769(10) 0.0523(3) 1.000 0.0540(19) d .
C4 C Uani 0.2311(3) 0.0849(8) 0.1306(3) 1.000 0.0430(17) d D
C5 C Uani 0.2275(3) 0.1923(8) 0.2054(3) 1.000 0.0409(17) d .
C6 C Uani 0.1409(3) 0.2140(9) 0.2048(3) 1.000 0.0467(19) d .
C7 C Uani 0.2225(4) -0.1441(9) 0.1313(4) 1.000 0.055(2) d .
C8 C Uani 0.2922(4) 0.1069(9) 0.2823(3) 1.000 0.0517(17) d .
C9 C Uani 0.1071(5) 0.0097(13) 0.2206(5) 1.000 0.082(3) d .
C10 C Uani 0.1468(4) 0.3678(14) 0.2714(4) 1.000 0.091(3) d .
C11 C Uani 0.3789(3) 0.2078(8) 0.4164(3) 1.000 0.0378(17) d .
C12 C Uani 0.3964(3) 0.3699(7) 0.4789(3) 1.000 0.0322(14) d .
C13 C Uani 0.3500(3) 0.5431(8) 0.4638(3) 1.000 0.0339(16) d .
C14 C Uani 0.3685(3) 0.6842(7) 0.5247(3) 1.000 0.0348(17) d .
C15 C Uani 0.4317(3) 0.6612(8) 0.6009(3) 1.000 0.0395(17) d .
C16 C Uani 0.4764(3) 0.4879(8) 0.6136(3) 1.000 0.0355(16) d .
C17 C Uani 0.4610(3) 0.3413(8) 0.5553(3) 1.000 0.0346(16) d .
H1 H Uiso 0.10710 0.43460 0.11810 1.000 0.0610 c RU
H1A H Uiso 0.315(3) 0.262(3) 0.129(5) 1.000 0.0910 d DU
H2A H Uiso 0.04870 0.24570 -0.00150 1.000 0.0660 c RU
H2B H Uiso 0.06670 0.04590 0.05030 1.000 0.0660 c RU
H3A H Uiso 0.16980 0.09940 0.00620 1.000 0.0650 c RU
H3B H Uiso 0.18740 0.31340 0.04740 1.000 0.0650 c RU
H5 H Uiso 0.24490 0.33120 0.20260 1.000 0.0490 c RU
H7A H Uiso 0.26520 -0.19840 0.17960 1.000 0.0820 c RU
H7B H Uiso 0.22580 -0.20040 0.08360 1.000 0.0820 c RU
H7C H Uiso 0.17100 -0.17760 0.13120 1.000 0.0820 c RU
H8A H Uiso 0.27100 -0.00820 0.30040 1.000 0.0620 c RU
H8B H Uiso 0.33760 0.06140 0.27150 1.000 0.0620 c RU
H9A H Uiso 0.06460 0.03580 0.23780 1.000 0.1230 c RU
H9B H Uiso 0.14990 -0.06400 0.26260 1.000 0.1230 c RU
H9C H Uiso 0.08600 -0.06840 0.17100 1.000 0.1230 c RU
H10A H Uiso 0.18270 0.31680 0.32420 1.000 0.1370 c RU
H10B H Uiso 0.09400 0.38910 0.27010 1.000 0.1370 c RU
H10C H Uiso 0.16750 0.49350 0.26140 1.000 0.1370 c RU
H13 H Uiso 0.30690 0.56360 0.41310 1.000 0.0410 c RU
H15 H Uiso 0.44330 0.75830 0.64160 1.000 0.0470 c RU
H17 H Uiso 0.49280 0.22540 0.56630 1.000 0.0420 c RU

loop_
_atom_type_symbol
_atom_type_description
_atom_type_scat_dispersion_real
_atom_type_scat_dispersion_imag
_atom_type_scat_source
C C 0.0033 0.0016 ' International Tables Vol C Tables 4.2.6.8 and 6.1.1.4'
H H 0.0000 0.0000 ' International Tables Vol C Tables 4.2.6.8 and 6.1.1.4'
I I -0.4742 1.8119 ' International Tables Vol C Tables 4.2.6.8 and 6.1.1.4'
N N 0.0061 0.0033 ' International Tables Vol C Tables 4.2.6.8 and 6.1.1.4'
O O 0.0106 0.0060 ' International Tables Vol C Tables 4.2.6.8 and 6.1.1.4'

loop_
_geom_angle_atom_site_label_1
_geom_angle_atom_site_label_2
_geom_angle_atom_site_label_3
_geom_angle
_geom_angle_publ_flag
C8 O2 C11 115.8(4) yes
O4 N1 O5 124.7(5) yes
O4 N1 C14 118.0(5) yes
O5 N1 C14 117.3(5) yes
C4 O1 H1A 104(4) no
O6 N2 O7 123.6(6) yes
O7 N2 C16 118.4(5) yes
O6 N2 C16 118.1(6) yes
I8 C1 C2 107.7(4) yes
I8 C1 C6 113.6(4) yes
C2 C1 C6 115.1(5) no
C1 C2 C3 109.7(5) no
C2 C3 C4 112.3(5) no
O1 C4 C5 108.4(4) yes
O1 C4 C7 103.5(5) yes
C3 C4 C5 110.3(5) no
C3 C4 C7 111.9(5) no
C5 C4 C7 114.1(5) no
O1 C4 C3 108.2(5) yes
C4 C5 C8 109.1(5) no
C6 C5 C8 115.8(5) no
C4 C5 C6 116.2(4) no
C1 C6 C9 111.1(5) no
C1 C6 C10 109.0(5) no
C5 C6 C9 112.8(5) no
C5 C6 C10 108.1(5) no
C9 C6 C10 109.7(5) no
C1 C6 C5 106.2(4) no
O2 C8 C5 109.7(5) yes
O2 C11 C12 111.0(4) yes
O3 C11 C12 124.2(5) yes
O2 C11 O3 124.7(5) yes
C11 C12 C13 122.0(5) no
C11 C12 C17 118.1(5) no
C13 C12 C17 119.9(5) no
C12 C13 C14 118.9(5) no
N1 C14 C13 118.9(5) yes
C13 C14 C15 122.9(5) no
N1 C14 C15 118.2(4) yes
C14 C15 C16 116.6(5) no
N2 C16 C15 118.0(5) yes
C15 C16 C17 123.4(5) no
N2 C16 C17 118.7(5) yes
C12 C17 C16 118.4(5) no
I8 C1 H1 107.00 no
C2 C1 H1 107.00 no
C6 C1 H1 107.00 no
C1 C2 H2A 110.00 no
C1 C2 H2B 110.00 no
C3 C2 H2A 110.00 no
C3 C2 H2B 110.00 no
H2A C2 H2B 108.00 no
C2 C3 H3A 109.00 no
C2 C3 H3B 109.00 no
C4 C3 H3A 109.00 no
C4 C3 H3B 109.00 no
H3A C3 H3B 108.00 no
C4 C5 H5 105.00 no
C6 C5 H5 105.00 no
C8 C5 H5 105.00 no
C4 C7 H7A 109.00 no
C4 C7 H7B 110.00 no
C4 C7 H7C 109.00 no
H7A C7 H7B 110.00 no
H7A C7 H7C 109.00 no
H7B C7 H7C 109.00 no
O2 C8 H8A 110.00 no
O2 C8 H8B 110.00 no
C5 C8 H8A 110.00 no
C5 C8 H8B 110.00 no
H8A C8 H8B 108.00 no
C6 C9 H9A 109.00 no
C6 C9 H9B 109.00 no
C6 C9 H9C 109.00 no
H9A C9 H9B 110.00 no
H9A C9 H9C 109.00 no
H9B C9 H9C 110.00 no
C6 C10 H10A 109.00 no
C6 C10 H10B 109.00 no
C6 C10 H10C 109.00 no
H10A C10 H10B 110.00 no
H10A C10 H10C 109.00 no
H10B C10 H10C 109.00 no
C12 C13 H13 121.00 no
C14 C13 H13 121.00 no
C14 C15 H15 122.00 no
C16 C15 H15 122.00 no
C12 C17 H17 121.00 no
C16 C17 H17 121.00 no

loop_
_geom_bond_atom_site_label_1
_geom_bond_atom_site_label_2
_geom_bond_distance
_geom_bond_publ_flag
I8 C1 2.185(6) yes
O1 C4 1.436(7) yes
O2 C8 1.461(7) yes
O2 C11 1.323(6) yes
O3 C11 1.191(7) yes
O4 N1 1.213(7) yes
O5 N1 1.214(7) yes
O6 N2 1.207(8) yes
O7 N2 1.195(9) yes
N1 C14 1.477(7) yes
O1 H1A 1.00(2) no
N2 C16 1.471(7) yes
C1 C2 1.507(8) no
C1 C6 1.523(7) no
C2 C3 1.518(11) no
C3 C4 1.506(8) no
C4 C7 1.525(8) no
C4 C5 1.546(7) no
C5 C6 1.574(8) no
C5 C8 1.501(8) no
C6 C9 1.560(11) no
C6 C10 1.541(10) no
C11 C12 1.489(7) no
C12 C17 1.397(7) no
C12 C13 1.381(7) no
C13 C14 1.370(7) no
C14 C15 1.379(7) no
C15 C16 1.368(8) no
C16 C17 1.369(7) no
C1 H1 0.9800 no
C2 H2A 0.9700 no
C2 H2B 0.9700 no
C3 H3A 0.9700 no
C3 H3B 0.9700 no
C5 H5 0.9800 no
C7 H7A 0.9600 no
C7 H7B 0.9600 no
C7 H7C 0.9600 no
C8 H8A 0.9700 no
C8 H8B 0.9700 no
C9 H9A 0.9600 no
C9 H9B 0.9600 no
C9 H9C 0.9600 no
C10 H10A 0.9600 no
C10 H10B 0.9600 no
C10 H10C 0.9600 no
C13 H13 0.9300 no
C15 H15 0.9300 no
C17 H17 0.9300 no

loop_
_geom_hbond_atom_site_label_D
_geom_hbond_atom_site_label_H
_geom_hbond_atom_site_label_A
_geom_hbond_distance_DH
_geom_hbond_distance_HA
_geom_hbond_distance_DA
_geom_hbond_angle_DHA
_geom_hbond_site_symmetry_A
_geom_hbond_publ_flag
O1 H1A O5 1.00(2) 2.15(5) 3.028(7) 146(6) 4_564 yes
C8 H8B O1 0.9700 2.3400 2.831(7) 110.00 . yes
C10 H10A O2 0.9600 2.3700 2.932(9) 117.00 . yes
C10 H10B I8 0.9600 2.9800 3.473(7) 113.00 . yes
C17 H17 O3 0.9300 2.4700 3.384(7) 167.00 3_656 yes

loop_
_geom_torsion_atom_site_label_1
_geom_torsion_atom_site_label_2
_geom_torsion_atom_site_label_3
_geom_torsion_atom_site_label_4
_geom_torsion
_geom_torsion_publ_flag
C11 O2 C8 C5 -177.5(5) no
C8 O2 C11 O3 4.0(8) no
C8 O2 C11 C12 -174.9(5) no
O4 N1 C14 C13 5.9(8) no
O4 N1 C14 C15 -171.9(6) no
O5 N1 C14 C13 -175.1(6) no
O5 N1 C14 C15 7.1(8) no
O6 N2 C16 C15 7.4(9) no
O6 N2 C16 C17 -172.1(6) no
O7 N2 C16 C15 -172.7(6) no
O7 N2 C16 C17 7.8(9) no
I8 C1 C2 C3 171.9(4) no
C6 C1 C2 C3 -60.3(7) no
I8 C1 C6 C5 178.9(4) no
I8 C1 C6 C9 56.0(6) no
I8 C1 C6 C10 -65.0(6) no
C2 C1 C6 C5 54.1(7) no
C2 C1 C6 C9 -68.9(7) no
C2 C1 C6 C10 170.2(6) no
C1 C2 C3 C4 57.9(7) no
C2 C3 C4 O1 -171.6(5) no
C2 C3 C4 C5 -53.2(6) no
C2 C3 C4 C7 75.0(7) no
O1 C4 C5 C6 169.0(4) no
O1 C4 C5 C8 -57.9(6) no
C3 C4 C5 C6 50.7(6) no
C3 C4 C5 C8 -176.3(5) no
C7 C4 C5 C6 -76.3(6) no
C7 C4 C5 C8 56.8(7) no
C4 C5 C6 C1 -49.3(6) no
C4 C5 C6 C9 72.5(6) no
C4 C5 C6 C10 -166.1(5) no
C8 C5 C6 C1 -179.2(5) no
C8 C5 C6 C9 -57.4(6) no
C8 C5 C6 C10 64.0(6) no
C4 C5 C8 O2 150.1(5) no
C6 C5 C8 O2 -76.6(6) no
O2 C11 C12 C13 4.9(8) no
O2 C11 C12 C17 -176.4(5) no
O3 C11 C12 C13 -173.9(6) no
O3 C11 C12 C17 4.8(9) no
C11 C12 C13 C14 178.7(5) no
C17 C12 C13 C14 -0.1(8) no
C11 C12 C17 C16 -178.7(5) no
C13 C12 C17 C16 0.1(8) no
C12 C13 C14 N1 -177.8(5) no
C12 C13 C14 C15 0.0(9) no
N1 C14 C15 C16 177.9(5) no
C13 C14 C15 C16 0.1(9) no
C14 C15 C16 N2 -179.6(5) no
C14 C15 C16 C17 -0.1(9) no
N2 C16 C17 C12 179.5(5) no
C15 C16 C17 C12 0.0(9) no
